data_7047446
loop_
_publ_author_name
'Guan, Guo-Xiu'
'Guo, Wei-Xiao'
'Liu, Xu'
'Yue, Qi'
'Gao, En-Qing'

_publ_section_title
;
 Homochiral coordination polymers constructed from V-shaped
 oxybisbenzoyl-based amino acid derivatives: structures, magnetic and
 photoluminescence properties.
;
_journal_issue 39
_journal_name_full 'Dalton transactions (Cambridge, England : 2003)'
_journal_page_first 13990
_journal_page_last 14000
_journal_paper_doi 10.1039/c8dt03093f
_journal_volume 47
_journal_year 2018
_chemical_absolute_configuration syn
_chemical_formula_sum 'C72 H63 Cu2 N8 O14'
_chemical_formula_weight 1391.41
_space_group_crystal_system monoclinic
_space_group_IT_number 4
_space_group_name_Hall 'P 2yb'
_space_group_name_H-M_alt 'P 1 21 1'
_symmetry_space_group_name_Hall 'P 2yb'
_symmetry_space_group_name_H-M 'P 1 21 1'
_atom_sites_solution_hydrogens geom
_audit_creation_method SHELXL-2014
_audit_update_record
;
2018-09-04 deposited with the CCDC.
2018-09-05 downloaded from the CCDC.
;
_cell_angle_alpha 90
_cell_angle_beta 96.395(4)
_cell_angle_gamma 90
_cell_formula_units_Z 2
_cell_length_a 13.3695(15)
_cell_length_b 19.989(2)
_cell_length_c 15.6098(17)
_cell_measurement_reflns_used 3392
_cell_measurement_temperature 296(2)
_cell_measurement_theta_max 16.80
_cell_measurement_theta_min 2.36
_cell_volume 4145.7(8)
_computing_cell_refinement 'Bruker SMART'
_computing_data_collection 'Bruker SMART'
_computing_data_reduction 'Bruker SAINT'
_computing_molecular_graphics 'Bruker SHELXTL'
_computing_publication_material 'Bruker SHELXTL'
_computing_structure_refinement 'SHELXL-2014 (Sheldrick, 2014)'
_computing_structure_solution 'Bruker SHELXTL'
_diffrn_ambient_temperature 296(2)
_diffrn_measured_fraction_theta_full 0.985
_diffrn_measured_fraction_theta_max 0.780
_diffrn_measurement_device_type 'CCD area detector'
_diffrn_measurement_method 'phi and omega scans'
_diffrn_radiation_type MoK\a
_diffrn_radiation_wavelength 0.71073
_diffrn_reflns_av_R_equivalents 0.1172
_diffrn_reflns_av_unetI/netI 0.1305
_diffrn_reflns_Laue_measured_fraction_full 0.985
_diffrn_reflns_Laue_measured_fraction_max 0.780
_diffrn_reflns_limit_h_max 15
_diffrn_reflns_limit_h_min -15
_diffrn_reflns_limit_k_max 23
_diffrn_reflns_limit_k_min -23
_diffrn_reflns_limit_l_max 18
_diffrn_reflns_limit_l_min -16
_diffrn_reflns_number 49024
_diffrn_reflns_point_group_measured_fraction_full 0.983
_diffrn_reflns_point_group_measured_fraction_max 0.776
_diffrn_reflns_theta_full 25.242
_diffrn_reflns_theta_max 25.003
_diffrn_reflns_theta_min 1.019
_exptl_absorpt_coefficient_mu 0.571
_exptl_crystal_colour blue
_exptl_crystal_density_diffrn 1.115
_exptl_crystal_description plate-like
_exptl_crystal_F_000 1444
_platon_squeeze_details
;
TITL 2 in P2(1)
CELL   13.3695   19.9890   15.6098     90.00     96.39     90.00
SPGR P21
# Solvent Accessible Volume =      1468
# Electrons Found in S.A.V. =       349
# Note: Atoms in Void are Labelled as Cxxx and Qxxx for all Others
Q101 0.139 0.093 0.274 !       3.42 eA-3
C102 0.817 0.108 0.098 !       3.34 eA-3
C103 0.076 0.617 0.727 !       3.26 eA-3
C104 0.067 0.590 0.755 !       3.25 eA-3
C105 0.875 0.569 0.742 !       3.10 eA-3
C106 0.439 0.728 0.864 !       3.07 eA-3
Q107 1.005 0.184 0.745 !       2.89 eA-3
C108 0.532 0.579 0.390 !       2.75 eA-3
C109 0.548 0.267 0.093 !       2.58 eA-3
C110 0.484 0.124 0.358 !       2.54 eA-3
C111 0.540 0.613 0.340 !       2.51 eA-3
C112 0.734 0.548 0.403 !       2.48 eA-3
C113 0.478 0.080 0.652 !       2.42 eA-3
C114 0.302 0.721 0.057 !       2.35 eA-3
C115 0.957 0.669 0.248 !       2.35 eA-3
C116 0.249 0.685 0.108 !       2.21 eA-3
C117 0.341 0.643 0.651 !       2.18 eA-3
C118 0.719 0.229 0.057 !       2.16 eA-3
Q119 0.178 0.174 0.604 !       2.15 eA-3
C120 0.315 0.766 0.078 !       2.08 eA-3
C121 0.377 0.746 0.098 !       2.08 eA-3
C122 0.642 0.274 0.941 !       2.07 eA-3
C123 0.815 0.651 0.344 !       2.05 eA-3
Q124 0.312 0.817 0.122 !       1.99 eA-3
C125 0.717 0.248 0.980 !       1.99 eA-3
C126 0.701 0.538 0.360 !       1.98 eA-3
C127 0.232 0.011 0.437 !       1.91 eA-3
C128 0.264 0.687 0.061 !       1.91 eA-3
C129 0.594 0.616 0.619 !       1.83 eA-3
C130 0.341 0.740-0.001 !       1.77 eA-3
C131 0.285 0.644 0.750 !       1.74 eA-3
C132 0.795 0.220 0.931 !       1.69 eA-3
Q133 0.530 0.190 0.097 !       1.69 eA-3
C134 0.648 0.270 0.859 !       1.66 eA-3
C135 0.313 0.080 0.688 !       1.66 eA-3
C136 0.516 0.174 0.783 !       1.65 eA-3
C137 0.298 0.706-0.005 !       1.64 eA-3
C138 0.345 0.064 0.620 !       1.64 eA-3
C139 0.391 0.139 0.643 !       1.63 eA-3
C140 0.629 0.188 0.977 !       1.62 eA-3
C141 0.376 0.181 0.530 !       1.60 eA-3
C142 0.594 0.718 0.220 !       1.57 eA-3
C143 0.573 0.691 0.177 !       1.56 eA-3
C144 0.184 0.060 0.316 !       1.56 eA-3
C145 0.331 0.653 0.051 !       1.56 eA-3
C146 0.343 0.172 0.623 !       1.56 eA-3
C147 0.348 0.177 0.463 !       1.55 eA-3
C148 0.511 0.128 0.693 !       1.55 eA-3
Q149 0.456 0.078 0.371 !       1.53 eA-3
C150 0.738 0.674 0.182 !       1.52 eA-3
Q151 0.484 0.088 0.704 !       1.48 eA-3
C152 0.829 0.641 0.278 !       1.48 eA-3
C153 0.015 0.090 0.295 !       1.47 eA-3
Q154 0.782 0.251 0.854 !       1.46 eA-3
C155 0.783 0.641 0.550 !       1.46 eA-3
Q156 0.393 0.752 0.796 !       1.46 eA-3
C157 0.343 0.201 0.762 !       1.45 eA-3
C158 0.655 0.642 0.490 !       1.45 eA-3
C159 0.356 0.639 0.690 !       1.44 eA-3
C160 0.313 0.673 0.817 !       1.44 eA-3
C161 0.671 0.671 0.442 !       1.43 eA-3
C162 0.761 0.250 0.920 !       1.43 eA-3
C163 0.389 0.744 0.174 !       1.43 eA-3
C164 0.613 0.207 0.944 !       1.43 eA-3
Q165 0.348 0.544 0.674 !       1.42 eA-3
C166 0.745 0.680 0.251 !       1.42 eA-3
C167 0.684 0.121 0.189 !       1.42 eA-3
C168 0.407 0.058 0.591 !       1.42 eA-3
Q169 0.779 0.709 0.208 !       1.42 eA-3
C170 0.436 0.076 0.546 !       1.40 eA-3
Q171 0.220 0.572 0.989 !       1.40 eA-3
C172 0.638 0.714 0.418 !       1.40 eA-3
C173 0.735 0.662 0.286 !       1.39 eA-3
Q174 0.423 0.680 0.860 !       1.37 eA-3
C175 0.407 0.128 0.493 !       1.37 eA-3
C176 0.702 0.173 0.083 !       1.37 eA-3
Q177 0.014 0.659 0.845 !       1.37 eA-3
C178 0.253 0.052 0.386 !       1.36 eA-3
Q179 0.361 0.684 0.660 !       1.35 eA-3
Q180 0.594 0.529 0.314 !       1.34 eA-3
C181 0.611 0.659 0.237 !       1.34 eA-3
C182 0.467 0.188 0.750 !       1.34 eA-3
C183 0.372 0.142 0.571 !       1.33 eA-3
C184 0.026 0.115 0.240 !       1.33 eA-3
C185 0.421 0.781 0.119 !       1.33 eA-3
Q186 0.855 0.099 0.059 !       1.33 eA-3
C187 0.312 0.059 0.395 !       1.32 eA-3
Q188 0.825 0.672 0.452 !       1.31 eA-3
C189 0.609 0.687 0.428 !       1.30 eA-3
C190 0.410 0.688 0.796 !       1.30 eA-3
C191 0.832 0.501 0.557 !       1.30 eA-3
C192 0.735 0.122 0.112 !       1.29 eA-3
C193 0.810 0.574 0.622 !       1.29 eA-3
C194 0.729 0.190 0.059 !       1.29 eA-3
C195 0.513 0.222 0.935 !       1.28 eA-3
C196 0.232 0.984 0.401 !       1.28 eA-3
C197 0.952 0.576 0.794 !       1.28 eA-3
C198 0.593 0.687 0.299 !       1.27 eA-3
C199 0.593 0.158 0.944 !       1.27 eA-3
;
_refine_diff_density_max 0.420
_refine_diff_density_min -0.455
_refine_diff_density_rms 0.123
_refine_ls_abs_structure_details
;
 Flack x determined using 2727 quotients [(I+)-(I-)]/[(I+)+(I-)]
 (Parsons, Flack and Wagner, Acta Cryst. B69 (2013) 249-259).
;
_refine_ls_abs_structure_Flack 0.051(11)
_refine_ls_extinction_method none
_refine_ls_goodness_of_fit_ref 0.980
_refine_ls_hydrogen_treatment constr
_refine_ls_matrix_type full
_refine_ls_number_parameters 866
_refine_ls_number_reflns 14529
_refine_ls_number_restraints 49
_refine_ls_restrained_S_all 0.982
_refine_ls_R_factor_all 0.1375
_refine_ls_R_factor_gt 0.0654
_refine_ls_shift/su_max 0.015
_refine_ls_shift/su_mean 0.000
_refine_ls_structure_factor_coef Fsqd
_refine_ls_weighting_details 'w=1/[\s^2^(Fo^2^)+(0.1042P)^2^] where P=(Fo^2^+2Fc^2^)/3'
_refine_ls_weighting_scheme calc
_refine_ls_wR_factor_gt 0.1616
_refine_ls_wR_factor_ref 0.2068
_reflns_Friedel_coverage 0.936
_reflns_Friedel_fraction_full 0.982
_reflns_Friedel_fraction_max 0.772
_reflns_number_gt 7972
_reflns_number_total 14529
_reflns_threshold_expression 'I > 2\s(I)'
_cod_data_source_file c8dt03093f2.cif
_cod_data_source_block 4_sq
_cod_depositor_comments 'Adding full bibliography for 7047444--7047448.cif.'
_cod_original_cell_volume 4145.6(8)
_cod_database_code 7047446
_shelx_space_group_comment
;
The symmetry employed for this shelxl refinement is uniquely defined
by the following loop, which should always be used as a source of
symmetry information in preference to the above space-group names.
They are only intended as comments.
;
_shelxl_version_number 2014-3
_platon_squeeze_void_probe_radius 1.20

loop_
_space_group_symop_operation_xyz
'x, y, z'
'-x, y+1/2, -z'

loop_
_atom_site_label
_atom_site_type_symbol
_atom_site_fract_x
_atom_site_fract_y
_atom_site_fract_z
_atom_site_U_iso_or_equiv
_atom_site_adp_type
_atom_site_occupancy
_atom_site_site_symmetry_order
_atom_site_calc_flag
_atom_site_refinement_flags_posn
_atom_site_refinement_flags_adp
Cu1 Cu 0.11346(8) 0.44359(7) 0.16075(9) 0.0450(4) Uani 1 1 d . .
Cu2 Cu 0.84910(9) 0.84538(7) 0.65659(9) 0.0486(4) Uani 1 1 d . .
C1 C 0.1238(7) 0.5221(6) 0.3070(8) 0.045(3) Uani 1 1 d . .
C2 C 0.1285(8) 0.5428(6) 0.3999(8) 0.050(3) Uani 1 1 d . .
H2A H 0.1691 0.5102 0.4356 0.060 Uiso 1 1 calc R U
C3 C 0.0256(10) 0.5491(7) 0.4328(9) 0.080(4) Uani 1 1 d . .
H3A H -0.0270 0.5565 0.3857 0.096 Uiso 1 1 calc R U
H3B H 0.0096 0.5095 0.4646 0.096 Uiso 1 1 calc R U
C4 C 0.0393(14) 0.6086(7) 0.4902(10) 0.103(6) Uani 1 1 d . .
H4A H -0.0248 0.6301 0.4956 0.124 Uiso 1 1 calc R U
H4B H 0.0701 0.5960 0.5471 0.124 Uiso 1 1 calc R U
C5 C 0.1056(11) 0.6533(8) 0.4478(10) 0.082(4) Uani 1 1 d . .
H5A H 0.0680 0.6788 0.4021 0.098 Uiso 1 1 calc R U
H5B H 0.1409 0.6840 0.4888 0.098 Uiso 1 1 calc R U
C6 C 0.2635(9) 0.6202(7) 0.3981(8) 0.059(3) Uani 1 1 d . .
C7 C 0.2965(9) 0.6905(6) 0.3977(8) 0.056(3) Uani 1 1 d D .
C8 C 0.2417(10) 0.7365(8) 0.3499(10) 0.090(5) Uani 1 1 d D .
H8A H 0.1818 0.7233 0.3184 0.108 Uiso 1 1 calc R U
C9 C 0.2723(11) 0.8046(8) 0.3459(12) 0.098(5) Uani 1 1 d D .
H9A H 0.2330 0.8365 0.3146 0.118 Uiso 1 1 calc R U
C10 C 0.3600(10) 0.8197(7) 0.3893(11) 0.080(5) Uani 1 1 d D .
C11 C 0.4158(10) 0.7771(7) 0.4379(9) 0.075(4) Uani 1 1 d D .
H11A H 0.4762 0.7913 0.4678 0.090 Uiso 1 1 calc R U
C12 C 0.3860(9) 0.7132(6) 0.4446(8) 0.067(4) Uani 1 1 d D .
H12A H 0.4249 0.6839 0.4805 0.081 Uiso 1 1 calc R U
C13 C 0.4856(12) 0.9040(8) 0.3764(12) 0.084(5) Uani 1 1 d . .
C14 C 0.5318(12) 0.9550(7) 0.4257(10) 0.080(4) Uani 1 1 d . .
H14A H 0.4955 0.9780 0.4639 0.096 Uiso 1 1 calc R U
C15 C 0.6269(11) 0.9721(7) 0.4197(10) 0.075(4) Uani 1 1 d . .
H15A H 0.6536 1.0091 0.4504 0.090 Uiso 1 1 calc R U
C16 C 0.6880(10) 0.9364(8) 0.3687(9) 0.068(4) Uani 1 1 d . .
C17 C 0.6416(12) 0.8844(8) 0.3205(9) 0.083(5) Uani 1 1 d . .
H17A H 0.6791 0.8596 0.2851 0.099 Uiso 1 1 calc R U
C18 C 0.5439(12) 0.8687(8) 0.3232(11) 0.095(5) Uani 1 1 d . .
H18A H 0.5152 0.8340 0.2892 0.114 Uiso 1 1 calc R U
C19 C 0.7881(12) 0.9577(8) 0.3647(9) 0.070(4) Uani 1 1 d . .
C20 C 0.8604(12) 0.8431(10) 0.3936(9) 0.092(4) Uani 1 1 d D U
H20A H 0.8108 0.8194 0.3538 0.111 Uiso 1 1 calc R U
C21 C 0.966(3) 0.8194(19) 0.381(2) 0.22(2) Uani 1 1 d D .
H21A H 0.9843 0.7776 0.3620 0.261 Uiso 1 1 calc R U
C22 C 1.031(3) 0.874(2) 0.405(3) 0.23(2) Uani 1 1 d D .
H22A H 1.0952 0.8692 0.3819 0.273 Uiso 1 1 calc R U
H22B H 1.0434 0.8787 0.4674 0.273 Uiso 1 1 calc R U
C23 C 0.9736(16) 0.9309(13) 0.3661(14) 0.157(12) Uani 1 1 d D .
H23A H 0.9879 0.9371 0.3070 0.189 Uiso 1 1 calc R U
H23B H 0.9917 0.9716 0.3980 0.189 Uiso 1 1 calc R U
C24 C 0.8393(10) 0.8303(9) 0.4884(10) 0.070(4) Uani 1 1 d . U
C25 C 0.8516(7) 0.7657(7) 0.7985(10) 0.054(4) Uani 1 1 d . .
C26 C 0.8563(8) 0.7490(5) 0.8972(8) 0.051(3) Uani 1 1 d . .
H26A H 0.8311 0.7865 0.9289 0.062 Uiso 1 1 calc R U
C27 C 0.9664(8) 0.7305(6) 0.9345(8) 0.062(3) Uani 1 1 d . .
H27A H 1.0055 0.7165 0.8888 0.075 Uiso 1 1 calc R U
H27B H 0.9996 0.7683 0.9644 0.075 Uiso 1 1 calc R U
C28 C 0.9543(10) 0.6738(6) 0.9959(10) 0.077(4) Uani 1 1 d . .
H28A H 1.0143 0.6462 1.0034 0.092 Uiso 1 1 calc R U
H28B H 0.9403 0.6904 1.0517 0.092 Uiso 1 1 calc R U
C29 C 0.8663(10) 0.6352(7) 0.9529(10) 0.077(4) Uani 1 1 d . .
H29A H 0.8875 0.6040 0.9108 0.092 Uiso 1 1 calc R U
H29B H 0.8324 0.6107 0.9948 0.092 Uiso 1 1 calc R U
C30 C 0.7029(10) 0.6886(6) 0.8945(9) 0.064(4) Uani 1 1 d D .
C31 C 0.6521(10) 0.6188(8) 0.8998(11) 0.082(5) Uani 1 1 d D .
C32 C 0.6734(10) 0.5656(8) 0.8503(10) 0.084(4) Uani 1 1 d . .
H32A H 0.7217 0.5709 0.8123 0.101 Uiso 1 1 calc R U
C33 C 0.6287(10) 0.5073(7) 0.8537(12) 0.091(5) Uani 1 1 d . .
H33A H 0.6440 0.4721 0.8185 0.109 Uiso 1 1 calc R U
C34 C 0.5570(10) 0.4997(7) 0.9123(11) 0.079(4) Uani 1 1 d . .
C35 C 0.5259(10) 0.5522(8) 0.9576(10) 0.078(4) Uani 1 1 d . .
H35A H 0.4724 0.5483 0.9906 0.094 Uiso 1 1 calc R U
C36 C 0.5768(9) 0.6105(7) 0.9526(10) 0.076(4) Uani 1 1 d . .
H36A H 0.5602 0.6464 0.9862 0.091 Uiso 1 1 calc R U
C37 C 0.4184(9) 0.4199(6) 0.9047(9) 0.065(4) Uani 1 1 d . .
C38 C 0.3941(9) 0.3563(7) 0.9321(10) 0.077(4) Uani 1 1 d . .
H38A H 0.4436 0.3285 0.9593 0.093 Uiso 1 1 calc R U
C39 C 0.2950(10) 0.3352(7) 0.9181(9) 0.071(4) Uani 1 1 d . .
H39A H 0.2793 0.2916 0.9328 0.085 Uiso 1 1 calc R U
C40 C 0.2206(8) 0.3756(6) 0.8840(8) 0.051(3) Uani 1 1 d . .
C41 C 0.2457(8) 0.4390(6) 0.8583(8) 0.056(3) Uani 1 1 d . .
H41A H 0.1955 0.4671 0.8329 0.067 Uiso 1 1 calc R U
C42 C 0.3430(9) 0.4612(6) 0.8697(8) 0.062(3) Uani 1 1 d . .
H42A H 0.3580 0.5045 0.8535 0.074 Uiso 1 1 calc R U
C43 C 0.1169(9) 0.3438(8) 0.8650(8) 0.064(3) Uani 1 1 d . .
C44 C -0.0640(8) 0.3477(8) 0.8489(8) 0.069(3) Uani 1 1 d . .
H44A H -0.0711 0.3141 0.8926 0.082 Uiso 1 1 calc R U
H44B H -0.0714 0.3265 0.7926 0.082 Uiso 1 1 calc R U
C45 C -0.1380(12) 0.4016(9) 0.8529(13) 0.115(5) Uani 1 1 d . U
H45A H -0.1593 0.4184 0.7955 0.138 Uiso 1 1 calc R U
H45B H -0.1968 0.3849 0.8774 0.138 Uiso 1 1 calc R U
C46 C -0.0911(10) 0.4539(8) 0.9059(11) 0.104(5) Uani 1 1 d . U
H46A H -0.1056 0.4485 0.9650 0.125 Uiso 1 1 calc R U
H46B H -0.1161 0.4972 0.8852 0.125 Uiso 1 1 calc R U
C47 C 0.0226(7) 0.4489(6) 0.9007(7) 0.051(3) Uani 1 1 d . .
H47A H 0.0437 0.4829 0.8611 0.061 Uiso 1 1 calc R U
C48 C 0.0743(8) 0.4607(6) 0.9908(9) 0.055(3) Uani 1 1 d . .
C49 C -0.0950(9) 0.4977(7) 0.1627(9) 0.060(4) Uani 1 1 d . .
H49A H -0.0634 0.5390 0.1711 0.071 Uiso 1 1 calc R U
C50 C -0.1953(9) 0.4954(7) 0.1568(11) 0.077(5) Uani 1 1 d . .
H50A H -0.2310 0.5350 0.1606 0.092 Uiso 1 1 calc R U
C51 C -0.2469(8) 0.4366(8) 0.1455(8) 0.057(3) Uani 1 1 d . .
C52 C -0.1912(8) 0.3806(6) 0.1407(8) 0.050(3) Uani 1 1 d . .
H52A H -0.2227 0.3391 0.1348 0.059 Uiso 1 1 calc R U
C53 C -0.0867(8) 0.3846(6) 0.1447(8) 0.052(3) Uani 1 1 d . .
H53A H -0.0498 0.3458 0.1386 0.062 Uiso 1 1 calc R U
C54 C -0.3584(9) 0.4295(7) 0.1428(9) 0.066(4) Uani 1 1 d . .
H54A H -0.3859 0.3882 0.1257 0.079 Uiso 1 1 calc R U
C55 C -0.4198(8) 0.4750(7) 0.1619(9) 0.063(4) Uani 1 1 d . U
H55A H -0.3924 0.5159 0.1805 0.076 Uiso 1 1 calc R U
C56 C -0.5285(7) 0.4679(4) 0.1568(8) 0.052(3) Uani 1 1 d D .
C57 C -0.5772(7) 0.4059(5) 0.1409(8) 0.048(3) Uani 1 1 d D U
H57A H -0.5403 0.3677 0.1314 0.058 Uiso 1 1 calc R U
C58 C -0.6834(9) 0.4025(7) 0.1396(9) 0.061(4) Uani 1 1 d . .
H58A H -0.7157 0.3621 0.1257 0.073 Uiso 1 1 calc R U
C59 C -0.6933(9) 0.5136(7) 0.1728(10) 0.069(4) Uani 1 1 d . .
H59A H -0.7322 0.5508 0.1829 0.083 Uiso 1 1 calc R U
C60 C -0.5910(8) 0.5214(6) 0.1743(9) 0.065(4) Uani 1 1 d D .
H60A H -0.5626 0.5632 0.1872 0.078 Uiso 1 1 calc R U
C61 C 1.0461(7) 0.7700(6) 0.6643(9) 0.053(3) Uani 1 1 d . .
H61A H 1.0076 0.7322 0.6716 0.064 Uiso 1 1 calc R U
C62 C 1.1463(9) 0.7623(6) 0.6637(8) 0.062(4) Uani 1 1 d . .
H62A H 1.1758 0.7204 0.6726 0.074 Uiso 1 1 calc R U
C63 C 1.2050(7) 0.8180(6) 0.6494(7) 0.040(3) Uani 1 1 d . .
C64 C 1.1567(7) 0.8756(6) 0.6390(9) 0.056(4) Uani 1 1 d . .
H64A H 1.1941 0.9136 0.6297 0.068 Uiso 1 1 calc R U
C65 C 1.0599(9) 0.8826(7) 0.6410(9) 0.062(4) Uani 1 1 d . .
H65A H 1.0312 0.9248 0.6328 0.075 Uiso 1 1 calc R U
C66 C 1.3118(7) 0.8087(6) 0.6495(7) 0.047(3) Uani 1 1 d . .
H66A H 1.3368 0.7653 0.6528 0.057 Uiso 1 1 calc R U
C67 C 1.3788(7) 0.8601(6) 0.6450(7) 0.047(3) Uani 1 1 d . .
H67A H 1.3524 0.9032 0.6408 0.057 Uiso 1 1 calc R U
C68 C 1.4867(7) 0.8536(6) 0.6463(7) 0.045(3) Uani 1 1 d . .
C69 C 1.5448(8) 0.9108(7) 0.6355(9) 0.063(4) Uani 1 1 d . .
H69A H 1.5132 0.9519 0.6250 0.076 Uiso 1 1 calc R U
C70 C 1.6502(9) 0.9068(6) 0.6403(9) 0.057(4) Uani 1 1 d . .
H70A H 1.6867 0.9458 0.6346 0.068 Uiso 1 1 calc R U
C71 C 1.6462(9) 0.7941(6) 0.6573(9) 0.054(3) Uani 1 1 d . .
H71A H 1.6810 0.7537 0.6592 0.065 Uiso 1 1 calc R U
C72 C 1.5409(7) 0.7931(6) 0.6599(8) 0.051(3) Uani 1 1 d . .
H72A H 1.5079 0.7535 0.6703 0.062 Uiso 1 1 calc R U
N1 N 0.1722(7) 0.6089(4) 0.4149(6) 0.050(2) Uani 1 1 d . .
N2 N 0.8641(10) 0.9156(7) 0.3685(7) 0.078(3) Uani 1 1 d . .
N3 N 0.7995(6) 0.6880(4) 0.9102(6) 0.048(2) Uani 1 1 d . .
N4 N 0.0331(7) 0.3823(5) 0.8649(6) 0.055(3) Uani 1 1 d . .
N5 N -0.0378(6) 0.4433(6) 0.1571(6) 0.047(2) Uani 1 1 d . .
N6 N -0.7388(6) 0.4553(5) 0.1576(6) 0.042(2) Uani 1 1 d . .
N7 N 0.9995(7) 0.8286(5) 0.6549(6) 0.052(3) Uani 1 1 d . .
N8 N 1.6980(6) 0.8515(6) 0.6521(6) 0.050(2) Uani 1 1 d . .
O1 O 0.1295(5) 0.4611(4) 0.2869(5) 0.048(2) Uani 1 1 d . .
O2 O 0.1075(5) 0.5681(4) 0.2503(5) 0.058(2) Uani 1 1 d . .
O3 O 0.3210(7) 0.5755(5) 0.3805(6) 0.082(3) Uani 1 1 d . .
O4 O 0.3842(7) 0.8902(5) 0.3820(9) 0.112(4) Uani 1 1 d . .
O5 O 0.8083(7) 1.0180(6) 0.3528(7) 0.096(3) Uani 1 1 d . .
O6 O 0.8156(10) 0.7719(7) 0.5046(9) 0.124(4) Uani 1 1 d . U
O7 O 0.8464(5) 0.8776(4) 0.5389(6) 0.055(2) Uani 1 1 d . U
O8 O 0.8600(5) 0.8286(4) 0.7830(5) 0.049(2) Uani 1 1 d . .
O9 O 0.8428(6) 0.7228(4) 0.7441(6) 0.065(2) Uani 1 1 d . .
O10 O 0.6535(6) 0.7379(5) 0.8737(7) 0.082(3) Uani 1 1 d . .
O11 O 0.5177(7) 0.4357(5) 0.9169(8) 0.104(4) Uani 1 1 d . .
O12 O 0.1126(6) 0.2841(4) 0.8451(7) 0.075(3) Uani 1 1 d . .
O13 O 0.0902(6) 0.5199(4) 1.0132(6) 0.067(2) Uani 1 1 d . .
O14 O 0.0915(6) 0.4105(4) 1.0413(6) 0.053(2) Uani 1 1 d . .

loop_
_atom_site_aniso_label
_atom_site_aniso_U_11
_atom_site_aniso_U_22
_atom_site_aniso_U_33
_atom_site_aniso_U_23
_atom_site_aniso_U_13
_atom_site_aniso_U_12
Cu1 0.0211(6) 0.0563(9) 0.0582(10) -0.0064(8) 0.0065(6) -0.0020(6)
Cu2 0.0208(6) 0.0619(9) 0.0637(10) 0.0025(8) 0.0069(6) -0.0006(6)
C1 0.024(5) 0.053(8) 0.058(9) 0.008(7) 0.009(5) 0.006(5)
C2 0.054(7) 0.048(7) 0.050(8) 0.008(6) 0.007(6) 0.003(6)
C3 0.087(10) 0.072(9) 0.090(11) 0.028(9) 0.052(9) 0.007(8)
C4 0.172(18) 0.070(11) 0.070(10) -0.028(9) 0.025(11) 0.031(11)
C5 0.089(11) 0.077(11) 0.081(11) -0.003(9) 0.017(9) -0.006(9)
C6 0.048(7) 0.066(9) 0.061(9) -0.019(7) 0.000(6) 0.009(6)
C7 0.057(7) 0.056(8) 0.051(8) -0.002(6) -0.004(6) 0.002(6)
C8 0.062(8) 0.106(12) 0.095(12) 0.039(10) -0.022(8) -0.037(9)
C9 0.060(9) 0.091(12) 0.142(16) 0.014(11) 0.004(10) -0.009(8)
C10 0.045(8) 0.054(9) 0.136(14) -0.004(9) -0.008(8) 0.000(6)
C11 0.064(9) 0.073(10) 0.082(10) -0.021(8) -0.021(8) -0.024(8)
C12 0.075(9) 0.058(8) 0.063(9) -0.005(7) -0.022(7) -0.013(7)
C13 0.092(12) 0.056(9) 0.107(13) 0.025(9) 0.027(10) 0.002(9)
C14 0.089(11) 0.051(9) 0.102(12) 0.003(8) 0.016(9) 0.006(8)
C15 0.070(10) 0.052(8) 0.100(12) -0.015(8) 0.000(9) -0.006(7)
C16 0.069(8) 0.070(9) 0.063(9) 0.018(8) -0.006(7) -0.008(8)
C17 0.096(12) 0.088(11) 0.066(10) -0.019(8) 0.013(9) -0.021(9)
C18 0.086(11) 0.102(14) 0.102(13) -0.030(10) 0.026(10) -0.041(10)
C19 0.078(10) 0.065(10) 0.065(9) 0.005(8) -0.001(8) -0.002(8)
C20 0.109(11) 0.103(11) 0.063(9) -0.024(9) 0.000(8) 0.035(10)
C21 0.34(6) 0.21(4) 0.10(2) 0.01(2) 0.06(3) 0.19(4)
C22 0.28(5) 0.27(5) 0.15(3) 0.05(3) 0.10(3) 0.17(4)
C23 0.144(18) 0.22(3) 0.130(18) -0.12(2) 0.098(15) -0.099(19)
C24 0.059(7) 0.081(10) 0.071(9) -0.009(9) 0.003(7) 0.003(7)
C25 0.020(5) 0.050(8) 0.095(12) 0.019(8) 0.022(6) -0.007(5)
C26 0.052(7) 0.033(6) 0.072(9) 0.015(6) 0.015(6) 0.010(5)
C27 0.044(7) 0.063(8) 0.079(9) 0.013(7) -0.001(6) -0.007(6)
C28 0.074(9) 0.055(8) 0.098(11) 0.018(8) -0.009(8) 0.011(7)
C29 0.083(10) 0.050(8) 0.095(11) 0.025(8) 0.001(8) -0.011(7)
C30 0.067(9) 0.040(7) 0.090(10) 0.011(7) 0.034(8) -0.004(6)
C31 0.051(8) 0.094(12) 0.102(12) 0.033(10) 0.006(8) 0.000(8)
C32 0.065(9) 0.080(11) 0.113(13) -0.007(10) 0.037(9) -0.026(8)
C33 0.055(8) 0.060(9) 0.159(16) -0.031(10) 0.021(10) -0.009(7)
C34 0.049(8) 0.055(9) 0.131(14) 0.001(9) -0.001(9) -0.014(7)
C35 0.061(8) 0.083(11) 0.092(11) 0.035(9) 0.016(8) -0.009(8)
C36 0.061(8) 0.069(9) 0.105(12) 0.012(8) 0.045(8) 0.004(7)
C37 0.047(7) 0.042(7) 0.108(11) -0.004(7) 0.010(7) -0.009(6)
C38 0.054(8) 0.052(8) 0.126(13) -0.009(9) 0.013(8) 0.001(7)
C39 0.067(9) 0.058(9) 0.093(10) -0.010(8) 0.027(8) -0.009(7)
C40 0.024(5) 0.070(9) 0.057(8) 0.005(6) -0.003(5) -0.001(5)
C41 0.049(6) 0.045(7) 0.072(8) 0.008(7) 0.001(6) -0.010(6)
C42 0.061(8) 0.042(7) 0.083(10) 0.002(6) 0.011(7) 0.000(6)
C43 0.068(8) 0.064(9) 0.060(8) 0.008(8) 0.003(6) -0.003(8)
C44 0.047(7) 0.077(9) 0.078(9) -0.006(8) -0.010(6) -0.004(7)
C45 0.080(9) 0.092(10) 0.166(14) -0.034(10) -0.021(9) 0.007(9)
C46 0.070(8) 0.091(10) 0.138(13) -0.028(9) -0.045(8) 0.023(8)
C47 0.045(6) 0.047(7) 0.060(8) 0.009(6) 0.005(5) 0.000(6)
C48 0.033(6) 0.058(9) 0.072(10) -0.012(7) 0.002(6) -0.007(5)
C49 0.039(7) 0.062(9) 0.079(10) -0.018(8) 0.011(7) -0.008(6)
C50 0.033(7) 0.064(10) 0.134(14) 0.004(9) 0.013(8) 0.009(7)
C51 0.029(6) 0.080(10) 0.063(8) 0.007(8) 0.004(5) -0.015(7)
C52 0.027(6) 0.058(8) 0.064(9) -0.015(7) 0.006(6) -0.003(6)
C53 0.030(6) 0.057(8) 0.070(9) -0.015(7) 0.010(6) -0.007(6)
C54 0.043(7) 0.058(9) 0.092(11) -0.008(8) -0.009(7) 0.004(6)
C55 0.016(5) 0.094(10) 0.080(9) -0.003(8) 0.011(6) 0.002(6)
C56 0.025(6) 0.069(9) 0.062(8) 0.015(6) 0.011(6) 0.000(5)
C57 0.026(5) 0.056(6) 0.064(6) -0.010(5) 0.013(4) 0.005(4)
C58 0.049(7) 0.058(8) 0.080(10) -0.011(7) 0.028(7) -0.024(7)
C59 0.035(7) 0.062(9) 0.110(12) -0.012(8) 0.014(7) -0.016(6)
C60 0.028(6) 0.071(9) 0.094(11) -0.021(8) 0.003(6) 0.002(6)
C61 0.017(5) 0.047(7) 0.099(11) -0.010(7) 0.017(6) 0.003(5)
C62 0.056(8) 0.054(8) 0.077(10) -0.007(7) 0.018(7) 0.017(6)
C63 0.020(5) 0.053(7) 0.046(7) 0.002(6) 0.001(5) -0.002(5)
C64 0.013(5) 0.060(8) 0.098(11) 0.010(7) 0.013(6) -0.007(5)
C65 0.051(8) 0.065(9) 0.069(10) 0.024(7) 0.002(7) -0.020(7)
C66 0.026(5) 0.049(7) 0.070(8) 0.001(6) 0.022(5) -0.001(5)
C67 0.026(5) 0.058(8) 0.059(8) -0.014(6) 0.015(5) 0.010(5)
C68 0.023(5) 0.052(7) 0.059(7) 0.008(6) -0.001(5) -0.019(5)
C69 0.035(6) 0.070(9) 0.085(11) 0.002(8) 0.011(7) 0.017(6)
C70 0.037(7) 0.051(8) 0.080(10) 0.006(7) -0.003(7) 0.003(6)
C71 0.027(6) 0.055(8) 0.080(10) 0.003(7) 0.007(6) 0.013(6)
C72 0.012(5) 0.063(9) 0.079(9) 0.016(7) 0.005(5) -0.010(5)
N1 0.044(5) 0.039(5) 0.068(7) -0.013(5) 0.007(5) -0.002(4)
N2 0.079(8) 0.097(10) 0.059(8) -0.009(7) 0.009(6) -0.008(7)
N3 0.035(5) 0.043(6) 0.069(7) 0.012(5) 0.011(5) -0.004(4)
N4 0.055(6) 0.049(6) 0.059(7) -0.006(5) -0.001(5) -0.020(5)
N5 0.025(4) 0.061(6) 0.056(6) -0.008(6) 0.007(4) 0.015(5)
N6 0.021(4) 0.053(7) 0.051(6) 0.007(5) 0.005(4) 0.003(4)
N7 0.044(6) 0.058(8) 0.055(6) 0.008(5) 0.005(5) -0.005(5)
N8 0.023(4) 0.061(7) 0.067(7) 0.003(6) 0.012(4) 0.006(5)
O1 0.036(4) 0.043(5) 0.066(5) -0.006(4) 0.012(4) 0.013(3)
O2 0.044(5) 0.073(6) 0.058(6) -0.006(5) 0.009(4) 0.009(4)
O3 0.059(6) 0.086(7) 0.104(8) -0.007(6) 0.017(5) -0.004(5)
O4 0.067(7) 0.074(7) 0.201(13) 0.007(8) 0.036(7) -0.007(6)
O5 0.089(7) 0.086(8) 0.117(9) -0.009(7) 0.034(6) -0.020(6)
O6 0.146(11) 0.091(9) 0.132(11) -0.014(8) 0.002(9) 0.008(8)
O7 0.035(4) 0.065(6) 0.065(6) -0.006(5) 0.008(4) -0.001(4)
O8 0.030(4) 0.046(5) 0.073(6) 0.006(4) 0.013(4) 0.002(3)
O9 0.062(6) 0.046(5) 0.087(7) -0.019(5) 0.014(5) -0.003(4)
O10 0.048(5) 0.068(6) 0.129(9) 0.022(6) 0.014(5) 0.004(5)
O11 0.059(6) 0.075(7) 0.179(11) 0.026(7) 0.017(6) -0.012(5)
O12 0.055(5) 0.053(6) 0.120(8) -0.020(5) 0.023(5) -0.020(4)
O13 0.080(6) 0.045(5) 0.074(7) -0.019(5) 0.004(5) 0.005(5)
O14 0.044(4) 0.052(5) 0.061(6) 0.000(5) -0.005(4) -0.002(4)

loop_
_atom_type_symbol
_atom_type_description
_atom_type_scat_dispersion_real
_atom_type_scat_dispersion_imag
_atom_type_scat_source
C C 0.0033 0.0016 'International Tables Vol C Tables 4.2.6.8 and 6.1.1.4'
H H 0.0000 0.0000 'International Tables Vol C Tables 4.2.6.8 and 6.1.1.4'
N N 0.0061 0.0033 'International Tables Vol C Tables 4.2.6.8 and 6.1.1.4'
O O 0.0106 0.0060 'International Tables Vol C Tables 4.2.6.8 and 6.1.1.4'
Cu Cu 0.3201 1.2651 'International Tables Vol C Tables 4.2.6.8 and 6.1.1.4'

loop_
_geom_angle_atom_site_label_1
_geom_angle_atom_site_label_2
_geom_angle_atom_site_label_3
_geom_angle
_geom_angle_site_symmetry_1
_geom_angle_site_symmetry_3
O14 Cu1 O1 170.1(3) 1_554 .
O14 Cu1 N6 93.4(4) 1_554 1_655
O1 Cu1 N6 90.3(3) . 1_655
O14 Cu1 N5 86.0(3) 1_554 .
O1 Cu1 N5 91.5(3) . .
N6 Cu1 N5 172.8(5) 1_655 .
O7 Cu2 O8 169.9(3) . .
O7 Cu2 N8 91.9(3) . 1_455
O8 Cu2 N8 90.4(3) . 1_455
O7 Cu2 N7 87.6(3) . .
O8 Cu2 N7 91.2(3) . .
N8 Cu2 N7 173.4(5) 1_455 .
O1 C1 O2 122.2(12) . .
O1 C1 C2 120.5(11) . .
O2 C1 C2 117.2(11) . .
N1 C2 C1 112.2(10) . .
N1 C2 C3 103.4(10) . .
C1 C2 C3 113.9(10) . .
C4 C3 C2 102.3(12) . .
C5 C4 C3 104.8(12) . .
N1 C5 C4 102.8(12) . .
O3 C6 N1 123.1(12) . .
O3 C6 C7 119.8(11) . .
N1 C6 C7 117.1(11) . .
C8 C7 C12 116.4(12) . .
C8 C7 C6 120.6(11) . .
C12 C7 C6 123.0(11) . .
C7 C8 C9 122.4(13) . .
C10 C9 C8 115.9(15) . .
C11 C10 C9 124.2(14) . .
C11 C10 O4 123.8(13) . .
C9 C10 O4 111.9(13) . .
C10 C11 C12 120.4(12) . .
C11 C12 C7 120.6(12) . .
C14 C13 C18 117.4(15) . .
C14 C13 O4 119.2(16) . .
C18 C13 O4 123.4(16) . .
C15 C14 C13 121.5(15) . .
C14 C15 C16 122.2(14) . .
C17 C16 C15 115.9(13) . .
C17 C16 C19 124.8(15) . .
C15 C16 C19 119.2(14) . .
C18 C17 C16 122.2(15) . .
C17 C18 C13 120.6(15) . .
O5 C19 N2 116.3(15) . .
O5 C19 C16 121.2(14) . .
N2 C19 C16 122.4(14) . .
N2 C20 C21 102(2) . .
N2 C20 C24 114.9(13) . .
C21 C20 C24 109.7(17) . .
C22 C21 C20 106(3) . .
C21 C22 C23 102(4) . .
C22 C23 N2 108(2) . .
O7 C24 O6 126.5(16) . .
O7 C24 C20 118.3(15) . .
O6 C24 C20 115.1(16) . .
O9 C25 O8 124.6(13) . .
O9 C25 C26 122.0(11) . .
O8 C25 C26 113.4(12) . .
N3 C26 C27 103.5(8) . .
N3 C26 C25 110.4(10) . .
C27 C26 C25 110.4(9) . .
C28 C27 C26 104.5(9) . .
C29 C28 C27 103.7(11) . .
N3 C29 C28 103.7(10) . .
O10 C30 N3 124.3(11) . .
O10 C30 C31 121.0(12) . .
N3 C30 C31 114.6(11) . .
C32 C31 C36 117.2(14) . .
C32 C31 C30 123.2(13) . .
C36 C31 C30 119.4(15) . .
C33 C32 C31 122.9(14) . .
C32 C33 C34 118.0(14) . .
C35 C34 O11 123.0(14) . .
C35 C34 C33 121.8(13) . .
O11 C34 C33 115.1(14) . .
C36 C35 C34 116.8(13) . .
C35 C36 C31 122.8(15) . .
O11 C37 C42 125.5(11) . .
O11 C37 C38 115.3(11) . .
C42 C37 C38 119.1(11) . .
C39 C38 C37 118.9(13) . .
C40 C39 C38 122.1(13) . .
C39 C40 C41 118.3(11) . .
C39 C40 C43 116.3(12) . .
C41 C40 C43 124.9(11) . .
C42 C41 C40 121.3(11) . .
C41 C42 C37 120.2(11) . .
O12 C43 N4 122.2(12) . .
O12 C43 C40 118.0(12) . .
N4 C43 C40 119.7(13) . .
N4 C44 C45 103.6(12) . .
C46 C45 C44 107.8(13) . .
C45 C46 C47 107.1(13) . .
N4 C47 C48 116.4(10) . .
N4 C47 C46 102.5(10) . .
C48 C47 C46 107.0(10) . .
O13 C48 O14 124.0(12) . .
O13 C48 C47 117.0(12) . .
O14 C48 C47 118.9(10) . .
C50 C49 N5 123.1(12) . .
C49 C50 C51 121.9(13) . .
C52 C51 C50 116.6(10) . .
C52 C51 C54 118.3(12) . .
C50 C51 C54 125.0(13) . .
C51 C52 C53 120.3(11) . .
N5 C53 C52 121.7(11) . .
C55 C54 C51 126.1(13) . .
C54 C55 C56 125.5(13) . .
C60 C56 C57 115.6(9) . .
C60 C56 C55 121.9(10) . .
C57 C56 C55 122.3(9) . .
C56 C57 C58 119.1(10) . .
N6 C58 C57 122.4(11) . .
N6 C59 C60 122.7(13) . .
C59 C60 C56 121.5(11) . .
N7 C61 C62 123.6(11) . .
C61 C62 C63 119.2(11) . .
C64 C63 C62 116.0(10) . .
C64 C63 C66 125.8(10) . .
C62 C63 C66 118.2(10) . .
C65 C64 C63 124.3(11) . .
C64 C65 N7 121.2(13) . .
C67 C66 C63 123.8(10) . .
C66 C67 C68 126.0(11) . .
C69 C68 C72 115.7(9) . .
C69 C68 C67 119.3(11) . .
C72 C68 C67 125.0(10) . .
C68 C69 C70 120.8(12) . .
N8 C70 C69 122.6(12) . .
N8 C71 C72 122.3(11) . .
C71 C72 C68 118.7(10) . .
C6 N1 C5 128.1(11) . .
C6 N1 C2 119.7(10) . .
C5 N1 C2 112.1(10) . .
C19 N2 C20 125.5(13) . .
C19 N2 C23 128.3(17) . .
C20 N2 C23 105.3(16) . .
C30 N3 C26 119.5(9) . .
C30 N3 C29 129.0(10) . .
C26 N3 C29 110.9(8) . .
C43 N4 C47 129.1(10) . .
C43 N4 C44 116.6(11) . .
C47 N4 C44 112.1(10) . .
C49 N5 C53 116.5(9) . .
C49 N5 Cu1 125.1(9) . .
C53 N5 Cu1 118.4(8) . .
C59 N6 C58 118.6(10) . .
C59 N6 Cu1 122.3(8) . 1_455
C58 N6 Cu1 119.1(8) . 1_455
C61 N7 C65 115.6(10) . .
C61 N7 Cu2 126.5(8) . .
C65 N7 Cu2 117.9(8) . .
C70 N8 C71 119.5(9) . .
C70 N8 Cu2 122.6(9) . 1_655
C71 N8 Cu2 117.8(8) . 1_655
C1 O1 Cu1 114.4(8) . .
C13 O4 C10 114.9(11) . .
C24 O7 Cu2 110.1(9) . .
C25 O8 Cu2 110.6(8) . .
C37 O11 C34 125.3(11) . .
C48 O14 Cu1 108.5(8) . 1_556

loop_
_geom_bond_atom_site_label_1
_geom_bond_atom_site_label_2
_geom_bond_distance
_geom_bond_site_symmetry_2
Cu1 O14 1.969(8) 1_554
Cu1 O1 1.989(8) .
Cu1 N6 1.995(8) 1_655
Cu1 N5 2.017(8) .
Cu2 O7 1.944(9) .
Cu2 O8 1.992(8) .
Cu2 N8 2.017(8) 1_455
Cu2 N7 2.042(10) .
C1 O1 1.264(13) .
C1 O2 1.279(14) .
C1 C2 1.502(16) .
C2 N1 1.453(14) .
C2 C3 1.526(16) .
C3 C4 1.489(19) .
C4 C5 1.467(19) .
C5 N1 1.395(16) .
C6 O3 1.230(13) .
C6 N1 1.296(14) .
C6 C7 1.473(17) .
C7 C8 1.348(17) .
C7 C12 1.407(15) .
C8 C9 1.426(19) .
C9 C10 1.323(18) .
C10 C11 1.315(18) .
C10 O4 1.454(16) .
C11 C12 1.345(17) .
C13 C14 1.38(2) .
C13 C18 1.39(2) .
C13 O4 1.395(17) .
C14 C15 1.330(18) .
C15 C16 1.398(18) .
C16 C17 1.388(18) .
C16 C19 1.412(18) .
C17 C18 1.349(18) .
C19 O5 1.253(16) .
C19 N2 1.316(17) .
C20 N2 1.50(2) .
C20 C21 1.52(3) .
C20 C24 1.56(2) .
C21 C22 1.42(4) .
C22 C23 1.47(3) .
C23 N2 1.50(2) .
C24 O7 1.227(16) .
C24 O6 1.245(18) .
C25 O9 1.204(15) .
C25 O8 1.287(13) .
C25 C26 1.570(18) .
C26 N3 1.462(13) .
C26 C27 1.565(15) .
C27 C28 1.506(17) .
C28 C29 1.501(17) .
C29 N3 1.490(15) .
C30 O10 1.212(14) .
C30 N3 1.287(14) .
C30 C31 1.557(18) .
C31 C32 1.36(2) .
C31 C36 1.380(18) .
C32 C33 1.314(19) .
C33 C34 1.40(2) .
C34 C35 1.36(2) .
C34 O11 1.388(16) .
C35 C36 1.356(17) .
C37 O11 1.357(13) .
C37 C42 1.370(16) .
C37 C38 1.389(17) .
C38 C39 1.386(17) .
C39 C40 1.344(17) .
C40 C41 1.381(16) .
C40 C43 1.524(16) .
C41 C42 1.367(15) .
C43 O12 1.231(17) .
C43 N4 1.360(16) .
C44 N4 1.467(14) .
C44 C45 1.47(2) .
C45 C46 1.43(2) .
C46 C47 1.535(17) .
C47 N4 1.457(15) .
C47 C48 1.516(16) .
C48 O13 1.246(13) .
C48 O14 1.281(14) .
C49 C50 1.334(17) .
C49 N5 1.336(15) .
C50 C51 1.365(19) .
C51 C52 1.351(17) .
C51 C54 1.494(15) .
C52 C53 1.394(15) .
C53 N5 1.346(15) .
C54 C55 1.282(16) .
C55 C56 1.454(14) .
C56 C60 1.403(6) .
C56 C57 1.409(6) .
C57 C58 1.420(15) .
C58 N6 1.336(15) .
C59 N6 1.324(15) .
C59 C60 1.374(15) .
C61 N7 1.326(14) .
C61 C62 1.350(15) .
C62 C63 1.394(16) .
C63 C64 1.320(14) .
C63 C66 1.440(14) .
C64 C65 1.305(16) .
C65 N7 1.380(14) .
C66 C67 1.370(15) .
C67 C68 1.447(13) .
C68 C69 1.404(17) .
C68 C72 1.413(16) .
C69 C70 1.405(16) .
C70 N8 1.280(15) .
C71 N8 1.347(15) .
C71 C72 1.413(15) .
N6 Cu1 1.995(8) 1_455
N8 Cu2 2.017(8) 1_655
O14 Cu1 1.969(8) 1_556

loop_
_platon_squeeze_void_nr
_platon_squeeze_void_average_x
_platon_squeeze_void_average_y
_platon_squeeze_void_average_z
_platon_squeeze_void_volume
_platon_squeeze_void_count_electrons
_platon_squeeze_void_content
1 -0.075 0.147 0.242 734 175 ' '
2 -0.062 0.647 0.247 735 175 ' '
